data_2215315
loop_
_publ_author_name
'Peng-Zhi Hong'
'Wen-Dong Song'
'Zao-He Wu'

_publ_section_title
Dichloridobis(methanol-\k<i>O</i>)bis(6-methyl-3-phenyl-1,2,4-triazolo[3,4-<i>b</i>][1,3,4]thiadiazole-\k<i>N</i>^1^)cadmium(II)
_journal_coeditor_code ZL2054
_journal_issue 9
_journal_name_full 'Acta Crystallographica Section E'
_journal_page_first m2297
_journal_page_last m2297
_journal_paper_doi 10.1107/S1600536807038524
_journal_volume 63
_journal_year 2007
_chemical_formula_iupac '[Cd Cl2 (C10 H8 N4 S)2 (C H4 O)2]'
_chemical_formula_moiety 'C22 H24 Cd Cl2 N8 O2 S2'
_chemical_formula_sum 'C22 H24 Cd Cl2 N8 O2 S2'
_chemical_formula_weight 679.91
_chemical_name_systematic
;
Dichloridobis(methanol-\kO)bis(6-methyl-3-phenyl-1,2,4-\
triazolo[3,4-b][1,3,4]thiadiazole-\kN^1^)cadmium(II)
;
_space_group_IT_number 2
_symmetry_cell_setting triclinic
_symmetry_space_group_name_Hall '-P 1'
_symmetry_space_group_name_H-M 'P -1'
_atom_sites_solution_hydrogens geom
_atom_sites_solution_primary direct
_atom_sites_solution_secondary difmap
_audit_creation_method SHELXL-97
_cell_angle_alpha 95.5880(10)
_cell_angle_beta 104.0370(10)
_cell_angle_gamma 102.4960(10)
_cell_formula_units_Z 1
_cell_length_a 6.7576(9)
_cell_length_b 8.6138(11)
_cell_length_c 12.1019(15)
_cell_measurement_reflns_used 2400
_cell_measurement_temperature 291(2)
_cell_measurement_theta_max 28.00
_cell_measurement_theta_min 1.36
_cell_volume 658.81(15)
_computing_cell_refinement 'SAINT (Bruker, 2004)'
_computing_data_collection 'APEX2 (Bruker, 2004)'
_computing_data_reduction SAINT
_computing_molecular_graphics 'SHELXTL (Bruker, 2004)'
_computing_publication_material SHELXTL
_computing_structure_refinement 'SHELXL97 (Sheldrick, 1997)'
_computing_structure_solution 'SHELXS97 (Sheldrick, 1997)'
_diffrn_ambient_temperature 291(2)
_diffrn_measured_fraction_theta_full 0.969
_diffrn_measured_fraction_theta_max 0.969
_diffrn_measurement_device_type 'Bruker APEX II area-detector'
_diffrn_measurement_method '\f and \w'
_diffrn_radiation_monochromator graphite
_diffrn_radiation_source 'fine-focus sealed tube'
_diffrn_radiation_type MoK\a
_diffrn_radiation_wavelength 0.71073
_diffrn_reflns_av_R_equivalents 0.0108
_diffrn_reflns_av_sigmaI/netI 0.0150
_diffrn_reflns_limit_h_max 8
_diffrn_reflns_limit_h_min -8
_diffrn_reflns_limit_k_max 10
_diffrn_reflns_limit_k_min -10
_diffrn_reflns_limit_l_max 14
_diffrn_reflns_limit_l_min -14
_diffrn_reflns_number 4509
_diffrn_reflns_theta_full 25.49
_diffrn_reflns_theta_max 25.49
_diffrn_reflns_theta_min 2.45
_diffrn_standards_number 0
_exptl_absorpt_coefficient_mu 1.228
_exptl_absorpt_correction_T_max 0.7639
_exptl_absorpt_correction_T_min 0.6329
_exptl_absorpt_correction_type multi-scan
_exptl_absorpt_process_details '(SADABS; Sheldrick, 1996)'
_exptl_crystal_colour yellow
_exptl_crystal_density_diffrn 1.714
_exptl_crystal_density_method 'not measured'
_exptl_crystal_description block
_exptl_crystal_F_000 342
_exptl_crystal_size_max 0.44
_exptl_crystal_size_mid 0.31
_exptl_crystal_size_min 0.22
_refine_diff_density_max 0.461
_refine_diff_density_min -0.448
_refine_ls_extinction_method none
_refine_ls_goodness_of_fit_ref 1.123
_refine_ls_hydrogen_treatment constr
_refine_ls_matrix_type full
_refine_ls_number_parameters 171
_refine_ls_number_reflns 2386
_refine_ls_number_restraints 0
_refine_ls_restrained_S_all 1.123
_refine_ls_R_factor_all 0.0191
_refine_ls_R_factor_gt 0.0187
_refine_ls_shift/su_max 0.000
_refine_ls_shift/su_mean 0.000
_refine_ls_structure_factor_coef Fsqd
_refine_ls_weighting_details 'calc w=1/[\s^2^(Fo^2^)+(0.0249P)^2^+0.3405P] where P=(Fo^2^+2Fc^2^)/3'
_refine_ls_weighting_scheme calc
_refine_ls_wR_factor_gt 0.0502
_refine_ls_wR_factor_ref 0.0505
_reflns_number_gt 2327
_reflns_number_total 2386
_reflns_threshold_expression I>2\s(I)
_cod_data_source_file zl2054.cif
_cod_data_source_block I
_cod_database_code 2215315
_cod_database_fobs_code 2215315

loop_
_symmetry_equiv_pos_as_xyz
'x, y, z'
'-x, -y, -z'

loop_
_atom_site_type_symbol
_atom_site_label
_atom_site_fract_x
_atom_site_fract_y
_atom_site_fract_z
_atom_site_U_iso_or_equiv
_atom_site_adp_type
_atom_site_calc_flag
_atom_site_refinement_flags
_atom_site_occupancy
Cd Cd1 0.0000 1.0000 0.0000 0.02382(7) Uani d S 1
Cl Cl1 0.21045(8) 0.79569(6) -0.04065(4) 0.03678(13) Uani d . 1
S S1 -0.03252(8) 0.61793(6) 0.16761(4) 0.03174(12) Uani d . 1
O O1 0.3105(2) 1.20734(17) 0.02416(13) 0.0378(3) Uani d . 1
H H1A 0.3961 1.1971 -0.0245 0.057 Uiso d R 1
N N1 0.0945(3) 0.9611(2) 0.19295(13) 0.0293(4) Uani d . 1
N N2 0.1805(3) 1.0753(2) 0.29327(14) 0.0287(3) Uani d . 1
C C7 0.1962(3) 0.9992(2) 0.38328(16) 0.0257(4) Uani d . 1
N N3 0.1205(2) 0.83616(18) 0.34395(13) 0.0249(3) Uani d . 1
N N4 0.0906(3) 0.69736(19) 0.39330(14) 0.0280(3) Uani d . 1
C C1 0.3662(3) 1.2428(3) 0.52946(18) 0.0343(4) Uani d . 1
H H1 0.3696 1.3028 0.4698 0.041 Uiso calc R 1
C C2 0.4460(4) 1.3187(3) 0.6438(2) 0.0411(5) Uani d . 1
H H2 0.5006 1.4298 0.6600 0.049 Uiso calc R 1
C C3 0.4446(3) 1.2307(3) 0.73328(18) 0.0410(5) Uani d . 1
H H3 0.4988 1.2822 0.8093 0.049 Uiso calc R 1
C C4 0.3625(4) 1.0656(3) 0.70944(18) 0.0400(5) Uani d . 1
H H4 0.3622 1.0061 0.7696 0.048 Uiso calc R 1
C C5 0.2802(3) 0.9882(3) 0.59548(17) 0.0336(4) Uani d . 1
H H5 0.2244 0.8773 0.5797 0.040 Uiso calc R 1
C C6 0.2815(3) 1.0772(2) 0.50492(16) 0.0266(4) Uani d . 1
C C10 0.0617(3) 0.8198(2) 0.22672(15) 0.0265(4) Uani d . 1
C C8 0.0103(3) 0.5756(2) 0.31026(16) 0.0292(4) Uani d . 1
C C9 -0.0456(4) 0.4066(3) 0.33259(19) 0.0425(5) Uani d . 1
H H9A 0.0025 0.4046 0.4138 0.064 Uiso calc R 1
H H9B 0.0203 0.3415 0.2915 0.064 Uiso calc R 1
H H9C -0.1957 0.3649 0.3069 0.064 Uiso calc R 1
C C11 0.3701(4) 1.3467(3) 0.1099(2) 0.0519(6) Uani d . 1
H H10A 0.2510 1.3914 0.1077 0.078 Uiso calc R 1
H H10B 0.4814 1.4250 0.0953 0.078 Uiso calc R 1
H H10C 0.4179 1.3176 0.1846 0.078 Uiso calc R 1

loop_
_atom_site_aniso_label
_atom_site_aniso_U_11
_atom_site_aniso_U_22
_atom_site_aniso_U_33
_atom_site_aniso_U_12
_atom_site_aniso_U_13
_atom_site_aniso_U_23
Cd1 0.02905(11) 0.02292(11) 0.01872(10) 0.00580(8) 0.00528(7) 0.00425(7)
Cl1 0.0386(3) 0.0388(3) 0.0361(3) 0.0168(2) 0.0112(2) 0.0022(2)
S1 0.0461(3) 0.0253(2) 0.0220(2) 0.0082(2) 0.0065(2) 0.00352(19)
O1 0.0324(8) 0.0315(8) 0.0454(9) 0.0019(6) 0.0123(7) -0.0034(6)
N1 0.0398(9) 0.0263(8) 0.0215(8) 0.0093(7) 0.0066(7) 0.0040(6)
N2 0.0361(9) 0.0262(8) 0.0229(8) 0.0077(7) 0.0067(7) 0.0024(6)
C7 0.0270(9) 0.0270(9) 0.0240(9) 0.0083(8) 0.0077(7) 0.0036(7)
N3 0.0309(8) 0.0254(8) 0.0193(7) 0.0085(7) 0.0066(6) 0.0058(6)
N4 0.0349(9) 0.0270(8) 0.0247(8) 0.0095(7) 0.0094(7) 0.0091(7)
C1 0.0363(11) 0.0329(11) 0.0320(10) 0.0079(9) 0.0070(9) 0.0042(9)
C2 0.0391(12) 0.0353(11) 0.0410(12) 0.0058(9) 0.0046(9) -0.0075(10)
C3 0.0365(11) 0.0537(14) 0.0268(10) 0.0108(10) 0.0036(9) -0.0089(10)
C4 0.0432(12) 0.0532(14) 0.0242(10) 0.0129(11) 0.0091(9) 0.0072(9)
C5 0.0380(11) 0.0349(11) 0.0267(10) 0.0073(9) 0.0081(8) 0.0042(8)
C6 0.0240(9) 0.0323(10) 0.0230(9) 0.0089(8) 0.0055(7) 0.0006(8)
C10 0.0328(10) 0.0279(10) 0.0200(9) 0.0097(8) 0.0068(7) 0.0049(7)
C8 0.0353(10) 0.0297(10) 0.0247(9) 0.0105(8) 0.0082(8) 0.0084(8)
C9 0.0642(15) 0.0284(11) 0.0323(11) 0.0081(10) 0.0096(10) 0.0089(9)
C11 0.0438(13) 0.0419(14) 0.0585(16) 0.0012(11) 0.0091(11) -0.0136(11)

loop_
_atom_type_symbol
_atom_type_description
_atom_type_scat_dispersion_real
_atom_type_scat_dispersion_imag
_atom_type_scat_source
C C 0.0033 0.0016 'International Tables Vol C Tables 4.2.6.8 and 6.1.1.4'
H H 0.0000 0.0000 'International Tables Vol C Tables 4.2.6.8 and 6.1.1.4'
N N 0.0061 0.0033 'International Tables Vol C Tables 4.2.6.8 and 6.1.1.4'
O O 0.0106 0.0060 'International Tables Vol C Tables 4.2.6.8 and 6.1.1.4'
S S 0.1246 0.1234 'International Tables Vol C Tables 4.2.6.8 and 6.1.1.4'
Cl Cl 0.1484 0.1585 'International Tables Vol C Tables 4.2.6.8 and 6.1.1.4'
Cd Cd -0.8075 1.2024 'International Tables Vol C Tables 4.2.6.8 and 6.1.1.4'

loop_
_geom_angle_atom_site_label_1
_geom_angle_atom_site_label_2
_geom_angle_atom_site_label_3
_geom_angle_site_symmetry_1
_geom_angle_site_symmetry_3
_geom_angle
_geom_angle_publ_flag
N1 Cd1 N1 2_575 . 180.00(8) ?
N1 Cd1 O1 2_575 2_575 93.09(6) y
N1 Cd1 O1 . 2_575 86.91(6) ?
N1 Cd1 O1 2_575 . 86.91(6) y
N1 Cd1 O1 . . 93.09(6) y
O1 Cd1 O1 2_575 . 180.0 ?
N1 Cd1 Cl1 2_575 . 93.32(4) y
N1 Cd1 Cl1 . . 86.68(4) y
O1 Cd1 Cl1 2_575 . 92.17(4) y
O1 Cd1 Cl1 . . 87.83(4) y
N1 Cd1 Cl1 2_575 2_575 86.68(4) ?
N1 Cd1 Cl1 . 2_575 93.32(4) ?
O1 Cd1 Cl1 2_575 2_575 87.83(4) ?
O1 Cd1 Cl1 . 2_575 92.17(4) ?
Cl1 Cd1 Cl1 . 2_575 180.00(2) ?
C10 S1 C8 . . 87.32(9) ?
C11 O1 Cd1 . . 122.51(14) ?
C11 O1 H1A . . 118.8 ?
Cd1 O1 H1A . . 118.7 ?
C10 N1 N2 . . 106.37(15) ?
C10 N1 Cd1 . . 124.10(12) ?
N2 N1 Cd1 . . 129.41(12) ?
C7 N2 N1 . . 108.57(15) ?
N2 C7 N3 . . 108.37(16) ?
N2 C7 C6 . . 125.23(17) ?
N3 C7 C6 . . 126.40(17) ?
C10 N3 C7 . . 106.01(15) ?
C10 N3 N4 . . 117.68(15) ?
C7 N3 N4 . . 136.30(15) ?
C8 N4 N3 . . 107.80(15) ?
C6 C1 C2 . . 119.8(2) ?
C6 C1 H1 . . 120.1 ?
C2 C1 H1 . . 120.1 ?
C3 C2 C1 . . 120.7(2) ?
C3 C2 H2 . . 119.7 ?
C1 C2 H2 . . 119.7 ?
C2 C3 C4 . . 119.8(2) ?
C2 C3 H3 . . 120.1 ?
C4 C3 H3 . . 120.1 ?
C3 C4 C5 . . 120.1(2) ?
C3 C4 H4 . . 119.9 ?
C5 C4 H4 . . 119.9 ?
C4 C5 C6 . . 120.1(2) ?
C4 C5 H5 . . 120.0 ?
C6 C5 H5 . . 120.0 ?
C1 C6 C5 . . 119.51(18) ?
C1 C6 C7 . . 118.98(18) ?
C5 C6 C7 . . 121.51(18) ?
N1 C10 N3 . . 110.67(16) ?
N1 C10 S1 . . 139.33(15) ?
N3 C10 S1 . . 110.00(14) ?
N4 C8 C9 . . 122.19(18) ?
N4 C8 S1 . . 117.17(15) ?
C9 C8 S1 . . 120.63(15) ?
C8 C9 H9A . . 109.5 ?
C8 C9 H9B . . 109.5 ?
H9A C9 H9B . . 109.5 ?
C8 C9 H9C . . 109.5 ?
H9A C9 H9C . . 109.5 ?
H9B C9 H9C . . 109.5 ?
O1 C11 H10A . . 109.5 ?
O1 C11 H10B . . 109.5 ?
H10A C11 H10B . . 109.5 ?
O1 C11 H10C . . 109.5 ?
H10A C11 H10C . . 109.5 ?
H10B C11 H10C . . 109.5 ?

loop_
_geom_bond_atom_site_label_1
_geom_bond_atom_site_label_2
_geom_bond_site_symmetry_2
_geom_bond_distance
_geom_bond_publ_flag
Cd1 N1 2_575 2.3438(16) ?
Cd1 N1 . 2.3438(16) y
Cd1 O1 2_575 2.3785(14) ?
Cd1 O1 . 2.3785(14) y
Cd1 Cl1 . 2.5721(5) y
Cd1 Cl1 2_575 2.5721(5) ?
S1 C10 . 1.731(2) ?
S1 C8 . 1.7672(19) ?
O1 C11 . 1.423(3) ?
O1 H1A . 0.9300 ?
N1 C10 . 1.313(3) ?
N1 N2 . 1.399(2) ?
N2 C7 . 1.319(3) ?
C7 N3 . 1.379(2) ?
C7 C6 . 1.476(2) ?
N3 C10 . 1.362(2) ?
N3 N4 . 1.386(2) ?
N4 C8 . 1.299(3) ?
C1 C6 . 1.390(3) ?
C1 C2 . 1.394(3) ?
C1 H1 . 0.9300 ?
C2 C3 . 1.382(3) ?
C2 H2 . 0.9300 ?
C3 C4 . 1.383(3) ?
C3 H3 . 0.9300 ?
C4 C5 . 1.394(3) ?
C4 H4 . 0.9300 ?
C5 C6 . 1.398(3) ?
C5 H5 . 0.9300 ?
C8 C9 . 1.491(3) ?
C9 H9A . 0.9600 ?
C9 H9B . 0.9600 ?
C9 H9C . 0.9600 ?
C11 H10A . 0.9600 ?
C11 H10B . 0.9600 ?
C11 H10C . 0.9600 ?

loop_
_geom_hbond_atom_site_label_D
_geom_hbond_atom_site_label_H
_geom_hbond_atom_site_label_A
_geom_hbond_site_symmetry_A
_geom_hbond_distance_DH
_geom_hbond_distance_HA
_geom_hbond_distance_DA
_geom_hbond_angle_DHA
O1 H1A Cl1 2_675 0.93 2.57 3.2005(16) 125.6
